data_7230703
loop_
_publ_author_name
'Li, Feng-rui'
'Lv, Jing-hua'
'Yu, Kai'
'Zhang, Mao-lin'
'Wang, Kun-peng'
'Meng, Fan-xue'
'Zhou, Bai-bin'

_publ_section_title
;
 Effective photocatalytic and bifunctional electrocatalytic materials
 based on Keggin arsenomolybdates and different transition metal capped
 assemblies
;
_journal_issue 25
_journal_name_full CrystEngComm
_journal_page_first 3522
_journal_paper_doi 10.1039/C8CE00550H
_journal_volume 20
_journal_year 2018
_chemical_formula_moiety 'C30 H30 As Cu5 Mo12 N20 O42 V2'
_chemical_formula_sum 'C30 H30 As Cu5 Mo12 N20 O42 V2'
_chemical_formula_weight 2988.57
_space_group_IT_number 15
_space_group_name_Hall '-C 2yc'
_space_group_name_H-M_alt 'C 1 2/c 1'
_symmetry_cell_setting monoclinic
_symmetry_space_group_name_Hall '-C 2yc'
_symmetry_space_group_name_H-M 'C 1 2/c 1'
_atom_sites_solution_hydrogens geom
_atom_sites_solution_primary direct
_atom_sites_solution_secondary difmap
_audit_creation_method SHELXL-97
_audit_update_record
;
2018-05-09 deposited with the CCDC.
2018-05-21 downloaded from the CCDC.
;
_cell_angle_alpha 90.00
_cell_angle_beta 113.289(2)
_cell_angle_gamma 90.00
_cell_formula_units_Z 4
_cell_length_a 20.7262(6)
_cell_length_b 14.6357(6)
_cell_length_c 25.6626(9)
_cell_measurement_reflns_used 6345
_cell_measurement_temperature 293(2)
_cell_measurement_theta_max 25.08
_cell_measurement_theta_min 1.73
_cell_volume 7150.3(5)
_computing_cell_refinement 'Bruker SMART'
_computing_data_collection 'Bruker SMART'
_computing_data_reduction 'Bruker SAINT'
_computing_molecular_graphics SHELXP-97
_computing_publication_material SHELXTL
_computing_structure_refinement 'SHELXL-97 (Sheldrick, 1997)'
_computing_structure_solution 'SHELXS-97 (Sheldrick, 1990)'
_diffrn_ambient_temperature 293(2)
_diffrn_measured_fraction_theta_full 0.998
_diffrn_measured_fraction_theta_max 0.998
_diffrn_measurement_device_type 'Bruker Smart APEX CCD area detector'
_diffrn_measurement_method 'phi and omega scans'
_diffrn_radiation_monochromator graphite
_diffrn_radiation_source 'fine-focus sealed tube'
_diffrn_radiation_type MoK\a
_diffrn_radiation_wavelength 0.71073
_diffrn_reflns_av_R_equivalents 0.0457
_diffrn_reflns_av_sigmaI/netI 0.0430
_diffrn_reflns_limit_h_max 24
_diffrn_reflns_limit_h_min -24
_diffrn_reflns_limit_k_max 16
_diffrn_reflns_limit_k_min -17
_diffrn_reflns_limit_l_max 25
_diffrn_reflns_limit_l_min -30
_diffrn_reflns_number 22949
_diffrn_reflns_theta_full 25.08
_diffrn_reflns_theta_max 25.08
_diffrn_reflns_theta_min 1.73
_exptl_absorpt_coefficient_mu 4.287
_exptl_absorpt_correction_T_max 0.501
_exptl_absorpt_correction_T_min 0.405
_exptl_absorpt_correction_type multi-scan
_exptl_absorpt_process_details SADABS
_exptl_crystal_colour blue
_exptl_crystal_density_diffrn 2.776
_exptl_crystal_density_method 'not measured'
_exptl_crystal_description block
_exptl_crystal_F_000 5656
_exptl_crystal_size_max 0.20
_exptl_crystal_size_mid 0.18
_exptl_crystal_size_min 0.16
_refine_diff_density_max 1.729
_refine_diff_density_min -1.853
_refine_diff_density_rms 0.201
_refine_ls_extinction_method none
_refine_ls_goodness_of_fit_ref 1.050
_refine_ls_hydrogen_treatment mixed
_refine_ls_matrix_type full
_refine_ls_number_parameters 509
_refine_ls_number_reflns 6345
_refine_ls_number_restraints 18
_refine_ls_restrained_S_all 1.052
_refine_ls_R_factor_all 0.0639
_refine_ls_R_factor_gt 0.0484
_refine_ls_shift/su_max 0.004
_refine_ls_shift/su_mean 0.000
_refine_ls_structure_factor_coef Fsqd
_refine_ls_weighting_details 'calc w=1/[\s^2^(Fo^2^)+(0.0610P)^2^+174.2442P] where P=(Fo^2^+2Fc^2^)/3'
_refine_ls_weighting_scheme calc
_refine_ls_wR_factor_gt 0.1351
_refine_ls_wR_factor_ref 0.1451
_reflns_number_gt 4944
_reflns_number_total 6345
_reflns_threshold_expression >2sigma(I)
_cod_data_source_file c8ce00550h2.cif
_cod_data_source_block 3
_cod_depositor_comments 'Adding full bibliography for 7230701--7230703.cif.'
_cod_original_cell_volume 7150.3(4)
_cod_original_sg_symbol_H-M 'C 2/c'
_cod_database_code 7230703

loop_
_symmetry_equiv_pos_as_xyz
'x, y, z'
'-x, y, -z+1/2'
'x+1/2, y+1/2, z'
'-x+1/2, y+1/2, -z+1/2'
'-x, -y, -z'
'x, -y, z-1/2'
'-x+1/2, -y+1/2, -z'
'x+1/2, -y+1/2, z-1/2'

loop_
_atom_site_label
_atom_site_type_symbol
_atom_site_fract_x
_atom_site_fract_y
_atom_site_fract_z
_atom_site_U_iso_or_equiv
_atom_site_adp_type
_atom_site_occupancy
_atom_site_symmetry_multiplicity
_atom_site_calc_flag
_atom_site_refinement_flags
As1 As 0.5000 0.32037(9) 0.2500 0.0214(3) Uani 1 2 d S
C1 C 0.5643(6) 0.3069(7) 0.4916(5) 0.041(3) Uani 1 1 d .
H1 H 0.5655 0.3347 0.4594 0.049 Uiso 1 1 calc R
C2 C 0.5899(8) 0.2191(11) 0.5664(6) 0.081(5) Uani 1 1 d .
H2 H 0.6115 0.1768 0.5951 0.097 Uiso 1 1 calc R
C3 C 0.5341(8) 0.2697(11) 0.5592(6) 0.078(5) Uani 1 1 d .
H3 H 0.5092 0.2675 0.5825 0.093 Uiso 1 1 calc R
C4 C 0.3439(7) 0.5347(9) 0.4121(5) 0.058(4) Uani 1 1 d .
H4 H 0.3654 0.5328 0.3865 0.069 Uiso 1 1 calc R
C5 C 0.3213(6) 0.5111(9) 0.4844(5) 0.053(3) Uani 1 1 d .
H5 H 0.3239 0.4898 0.5193 0.063 Uiso 1 1 calc R
C6 C 0.2737(7) 0.5707(10) 0.4506(6) 0.068(4) Uani 1 1 d .
H6 H 0.2372 0.5968 0.4579 0.081 Uiso 1 1 calc R
C7 C 0.6534(10) 0.7546(15) 0.3910(11) 0.142(7) Uani 1 1 d U
H7 H 0.6370 0.7012 0.4012 0.171 Uiso 1 1 calc R
N5 N 0.7226(8) 0.8477(12) 0.3817(8) 0.110(5) Uani 1 1 d .
C9 C 0.6557(9) 0.8696(16) 0.3514(9) 0.111(7) Uani 1 1 d .
H9 H 0.6422 0.9194 0.3269 0.133 Uiso 1 1 calc R
C10 C 0.3700(7) 0.7560(11) 0.2909(6) 0.065(4) Uani 1 1 d .
H10 H 0.3803 0.6945 0.2895 0.077 Uiso 1 1 calc R
C11 C 0.3802(9) 0.9010(11) 0.3009(8) 0.083(5) Uani 1 1 d .
H11 H 0.3996 0.9593 0.3085 0.100 Uiso 1 1 calc R
N8 N 0.3124(8) 0.8821(13) 0.2829(9) 0.124(7) Uani 1 1 d .
C13 C 0.1143(8) 0.5785(14) 0.0914(9) 0.110(8) Uani 1 1 d .
H13 H 0.0855 0.6051 0.1072 0.132 Uiso 1 1 calc R
N9 N 0.1847(6) 0.5796(10) 0.1156(6) 0.089(5) Uani 1 1 d .
C15 C 0.1508(9) 0.5135(13) 0.0374(8) 0.093(6) Uani 1 1 d .
H15 H 0.1523 0.4844 0.0057 0.112 Uiso 1 1 calc R
V1 V 0.5000 0.04348(14) 0.2500 0.0217(5) Uani 1 2 d S
V2 V 0.5000 0.59787(13) 0.2500 0.0155(4) Uani 1 2 d S
Cu1 Cu 0.44388(9) 0.40983(11) 0.48625(7) 0.0581(5) Uani 1 1 d .
Cu2 Cu 0.51395(9) 0.82056(13) 0.32453(9) 0.0703(5) Uani 1 1 d .
Cu3 Cu 0.0000 0.5000 0.0000 0.1025(12) Uani 1 2 d S
Mo1 Mo 0.45792(4) 0.15389(5) 0.13791(3) 0.0229(2) Uani 1 1 d .
Mo2 Mo 0.36464(4) 0.15465(5) 0.22895(3) 0.02230(19) Uani 1 1 d .
Mo3 Mo 0.33499(5) 0.31379(6) 0.12555(4) 0.0322(2) Uani 1 1 d .
Mo4 Mo 0.36741(4) 0.48623(5) 0.23821(3) 0.02109(19) Uani 1 1 d .
Mo5 Mo 0.40497(5) 0.32738(6) 0.34144(4) 0.0342(2) Uani 1 1 d .
Mo6 Mo 0.52930(4) 0.48692(5) 0.36013(3) 0.02080(19) Uani 1 1 d .
N1 N 0.6097(6) 0.2422(8) 0.5223(4) 0.056(3) Uani 1 1 d .
N2 N 0.5180(5) 0.3254(7) 0.5133(4) 0.054(3) Uani 1 1 d .
N3 N 0.3652(5) 0.4874(6) 0.4588(4) 0.048(2) Uani 1 1 d .
N4 N 0.2879(6) 0.5858(7) 0.4049(4) 0.059(3) Uani 1 1 d .
C8 C 0.7196(10) 0.7738(15) 0.4076(11) 0.133(7) Uani 1 1 d U
H8 H 0.7572 0.7408 0.4330 0.160 Uiso 1 1 calc R
N6 N 0.6127(6) 0.8165(9) 0.3592(7) 0.085(4) Uani 1 1 d U
N7 N 0.4155(5) 0.8260(7) 0.3062(5) 0.052(3) Uani 1 1 d .
C12 C 0.3036(8) 0.7951(14) 0.2773(7) 0.099(7) Uani 1 1 d .
H12 H 0.2611 0.7640 0.2664 0.119 Uiso 1 1 calc R
C14 C 0.2062(8) 0.5379(12) 0.0821(7) 0.086(5) Uani 1 1 d .
H14 H 0.2528 0.5266 0.0882 0.103 Uiso 1 1 calc R
N10 N 0.0918(6) 0.5363(9) 0.0438(5) 0.073(4) Uani 1 1 d .
O1 O 0.5000 -0.0655(7) 0.2500 0.043(3) Uani 1 2 d S
O2 O 0.4139(3) 0.0861(4) 0.1852(3) 0.0252(14) Uani 1 1 d .
O3 O 0.5426(3) 0.1118(4) 0.2087(3) 0.0243(13) Uani 1 1 d .
O4 O 0.4584(4) 0.0709(5) 0.0926(3) 0.0353(16) Uani 1 1 d .
O5 O 0.5173(3) 0.2412(4) 0.1315(2) 0.0258(14) Uani 1 1 d .
O6 O 0.3758(3) 0.2143(4) 0.0964(2) 0.0258(14) Uani 1 1 d .
O7 O 0.4379(3) 0.2558(4) 0.2033(2) 0.0200(12) Uani 1 1 d .
O8 O 0.3101(3) 0.0732(4) 0.2330(3) 0.0346(16) Uani 1 1 d .
O9 O 0.3059(3) 0.2156(4) 0.1639(2) 0.0235(13) Uani 1 1 d .
O10 O 0.2614(3) 0.3328(5) 0.0700(3) 0.0356(16) Uani 1 1 d .
O11 O 0.4016(3) 0.3998(4) 0.1164(2) 0.0221(13) Uani 1 1 d .
O12 O 0.3624(3) 0.2410(4) 0.2791(2) 0.0239(13) Uani 1 1 d .
O13 O 0.4638(3) 0.3847(4) 0.2845(2) 0.0171(12) Uani 1 1 d .
O14 O 0.3316(3) 0.3998(4) 0.1826(2) 0.0232(13) Uani 1 1 d .
O15 O 0.3473(3) 0.4264(4) 0.2929(2) 0.0233(13) Uani 1 1 d .
O16 O 0.4678(3) 0.4267(4) 0.3838(2) 0.0223(13) Uani 1 1 d .
O17 O 0.3621(4) 0.3059(5) 0.3821(3) 0.0369(17) Uani 1 1 d .
O18 O 0.5593(3) 0.5715(4) 0.4082(3) 0.0283(14) Uani 1 1 d .
O19 O 0.4499(3) 0.5551(4) 0.2981(2) 0.0217(13) Uani 1 1 d .
O20 O 0.5722(3) 0.5276(4) 0.3048(2) 0.0223(13) Uani 1 1 d .
O21 O 0.3069(3) 0.5694(4) 0.2184(3) 0.0291(14) Uani 1 1 d .
O22 O 0.5000 0.7070(7) 0.2500 0.047(3) Uani 1 2 d S

loop_
_atom_site_aniso_label
_atom_site_aniso_U_11
_atom_site_aniso_U_22
_atom_site_aniso_U_33
_atom_site_aniso_U_23
_atom_site_aniso_U_13
_atom_site_aniso_U_12
As1 0.0162(6) 0.0258(7) 0.0225(7) 0.000 0.0080(5) 0.000
C1 0.044(7) 0.042(6) 0.036(6) 0.002(5) 0.014(5) 0.007(5)
C2 0.091(12) 0.096(12) 0.066(9) 0.050(9) 0.043(9) 0.065(10)
C3 0.093(12) 0.099(12) 0.064(9) 0.045(8) 0.055(9) 0.057(10)
C4 0.071(9) 0.055(8) 0.039(7) 0.002(6) 0.013(6) 0.033(7)
C5 0.046(7) 0.071(9) 0.028(6) 0.000(5) 0.000(5) 0.021(6)
C6 0.048(8) 0.075(10) 0.061(9) -0.018(7) 0.001(7) 0.029(7)
C7 0.058(9) 0.106(12) 0.215(15) 0.060(11) 0.003(11) -0.011(9)
N5 0.055(9) 0.105(13) 0.155(16) -0.008(11) 0.026(10) -0.014(9)
C9 0.049(10) 0.141(18) 0.118(16) 0.033(14) 0.006(10) -0.009(11)
C10 0.048(8) 0.071(10) 0.077(10) -0.010(7) 0.028(7) -0.020(7)
C11 0.069(11) 0.070(11) 0.132(15) 0.032(10) 0.062(11) 0.022(9)
N8 0.064(10) 0.128(15) 0.193(19) 0.070(14) 0.064(12) 0.032(10)
C13 0.046(9) 0.140(17) 0.138(17) -0.086(14) 0.028(10) -0.009(10)
N9 0.036(7) 0.117(12) 0.095(10) -0.045(9) 0.004(6) -0.007(7)
C15 0.080(12) 0.111(15) 0.084(12) -0.042(11) 0.027(10) 0.005(11)
V1 0.0199(11) 0.0183(11) 0.0319(12) 0.000 0.0156(9) 0.000
V2 0.0099(9) 0.0160(10) 0.0175(10) 0.000 0.0022(8) 0.000
Cu1 0.0526(10) 0.0598(10) 0.0543(9) 0.0123(7) 0.0128(8) 0.0325(8)
Cu2 0.0330(9) 0.0880(14) 0.0858(13) 0.0131(10) 0.0191(9) 0.0032(8)
Cu3 0.0395(15) 0.088(2) 0.126(3) -0.0056(19) -0.0243(16) -0.0064(14)
Mo1 0.0208(4) 0.0263(4) 0.0234(4) -0.0068(3) 0.0107(3) -0.0046(3)
Mo2 0.0160(4) 0.0237(4) 0.0293(4) -0.0012(3) 0.0111(3) -0.0034(3)
Mo3 0.0243(5) 0.0367(5) 0.0318(5) -0.0018(4) 0.0069(4) -0.0045(4)
Mo4 0.0127(4) 0.0262(4) 0.0237(4) -0.0004(3) 0.0065(3) 0.0024(3)
Mo5 0.0317(5) 0.0404(5) 0.0363(5) -0.0002(4) 0.0195(4) 0.0016(4)
Mo6 0.0174(4) 0.0267(4) 0.0170(4) -0.0025(3) 0.0055(3) 0.0027(3)
N1 0.054(7) 0.069(7) 0.049(6) 0.008(5) 0.024(5) 0.023(5)
N2 0.051(7) 0.069(7) 0.044(6) 0.022(5) 0.022(5) 0.028(5)
N3 0.049(6) 0.044(6) 0.036(5) -0.004(4) 0.002(4) 0.019(5)
N4 0.062(7) 0.064(7) 0.036(6) -0.002(5) 0.004(5) 0.031(6)
C8 0.050(9) 0.100(11) 0.201(15) 0.042(12) -0.004(10) -0.003(9)
N6 0.024(6) 0.083(9) 0.130(11) 0.034(7) 0.010(6) -0.003(5)
N7 0.041(6) 0.060(7) 0.065(7) 0.020(5) 0.031(5) 0.011(5)
C12 0.048(10) 0.129(16) 0.099(13) 0.040(12) 0.007(9) -0.050(10)
C14 0.040(8) 0.108(14) 0.098(13) -0.037(11) 0.015(8) 0.011(8)
N10 0.041(7) 0.075(8) 0.080(9) -0.022(7) -0.001(6) 0.011(6)
O1 0.034(6) 0.043(6) 0.059(7) 0.000 0.027(5) 0.000
O2 0.023(3) 0.023(3) 0.032(3) -0.002(3) 0.013(3) -0.001(3)
O3 0.021(3) 0.022(3) 0.033(3) -0.001(3) 0.015(3) -0.003(3)
O4 0.035(4) 0.037(4) 0.038(4) -0.017(3) 0.019(3) -0.007(3)
O5 0.025(3) 0.029(4) 0.022(3) -0.003(3) 0.009(3) -0.004(3)
O6 0.023(3) 0.029(4) 0.024(3) -0.006(3) 0.008(3) -0.005(3)
O7 0.014(3) 0.024(3) 0.022(3) -0.002(2) 0.008(2) -0.003(2)
O8 0.029(4) 0.027(4) 0.052(4) 0.001(3) 0.021(3) -0.006(3)
O9 0.016(3) 0.027(3) 0.028(3) 0.000(3) 0.009(3) -0.004(3)
O10 0.023(4) 0.041(4) 0.034(4) 0.000(3) 0.002(3) -0.003(3)
O11 0.018(3) 0.031(3) 0.019(3) 0.000(2) 0.007(2) -0.005(3)
O12 0.017(3) 0.030(3) 0.027(3) -0.003(3) 0.010(3) 0.001(3)
O13 0.011(3) 0.025(3) 0.013(3) -0.001(2) 0.003(2) 0.001(2)
O14 0.014(3) 0.030(3) 0.026(3) -0.004(3) 0.008(3) -0.006(3)
O15 0.017(3) 0.029(3) 0.024(3) 0.003(3) 0.008(3) 0.006(3)
O16 0.019(3) 0.029(3) 0.020(3) -0.002(2) 0.008(3) 0.002(3)
O17 0.036(4) 0.044(4) 0.040(4) 0.003(3) 0.026(3) 0.002(3)
O18 0.027(4) 0.032(4) 0.026(3) -0.009(3) 0.010(3) 0.000(3)
O19 0.021(3) 0.022(3) 0.018(3) -0.003(2) 0.004(2) 0.003(2)
O20 0.017(3) 0.023(3) 0.026(3) -0.002(2) 0.008(3) 0.000(2)
O21 0.020(3) 0.031(4) 0.033(4) 0.001(3) 0.008(3) 0.007(3)
O22 0.046(7) 0.038(6) 0.058(7) 0.000 0.022(6) 0.000

loop_
_atom_type_symbol
_atom_type_description
_atom_type_scat_dispersion_real
_atom_type_scat_dispersion_imag
_atom_type_scat_source
C C 0.0033 0.0016 'International Tables Vol C Tables 4.2.6.8 and 6.1.1.4'
H H 0.0000 0.0000 'International Tables Vol C Tables 4.2.6.8 and 6.1.1.4'
As As 0.0499 2.0058 'International Tables Vol C Tables 4.2.6.8 and 6.1.1.4'
Cu Cu 0.3201 1.2651 'International Tables Vol C Tables 4.2.6.8 and 6.1.1.4'
Mo Mo -1.6832 0.6857 'International Tables Vol C Tables 4.2.6.8 and 6.1.1.4'
N N 0.0061 0.0033 'International Tables Vol C Tables 4.2.6.8 and 6.1.1.4'
O O 0.0106 0.0060 'International Tables Vol C Tables 4.2.6.8 and 6.1.1.4'
V V 0.3005 0.5294 'International Tables Vol C Tables 4.2.6.8 and 6.1.1.4'

loop_
_geom_angle_atom_site_label_1
_geom_angle_atom_site_label_2
_geom_angle_atom_site_label_3
_geom_angle
_geom_angle_site_symmetry_1
_geom_angle_site_symmetry_3
O13 As1 O13 110.9(4) . 2_655
O13 As1 O7 108.8(3) . 2_655
O13 As1 O7 108.8(3) 2_655 2_655
O13 As1 O7 108.8(3) . .
O13 As1 O7 108.8(3) 2_655 .
O7 As1 O7 110.8(4) 2_655 .
N2 C1 N1 110.8(10) . .
N2 C1 H1 124.6 . .
N1 C1 H1 124.6 . .
C3 C2 N1 105.9(11) . .
C3 C2 H2 127.1 . .
N1 C2 H2 127.1 . .
C2 C3 N2 110.9(11) . .
C2 C3 H3 124.5 . .
N2 C3 H3 124.5 . .
N3 C4 N4 112.7(12) . .
N3 C4 H4 123.6 . .
N4 C4 H4 123.6 . .
C6 C5 N3 108.4(12) . .
C6 C5 H5 125.8 . .
N3 C5 H5 125.8 . .
N4 C6 C5 108.2(12) . .
N4 C6 H6 125.9 . .
C5 C6 H6 125.9 . .
N6 C7 C8 113(2) . .
N6 C7 H7 123.3 . .
C8 C7 H7 123.3 . .
C8 N5 C9 104.6(16) . .
N6 C9 N5 113.5(19) . .
N6 C9 H9 123.3 . .
N5 C9 H9 123.3 . .
N7 C10 C12 105.6(14) . .
N7 C10 H10 127.2 . .
C12 C10 H10 127.2 . .
N7 C11 N8 109.7(16) . .
N7 C11 H11 125.2 . .
N8 C11 H11 125.2 . .
C12 N8 C11 109.3(15) . .
N10 C13 N9 111.7(14) . .
N10 C13 H13 124.2 . .
N9 C13 H13 124.2 . .
C14 N9 C13 106.7(13) . .
C14 C15 N10 110.5(14) . .
C14 C15 H15 124.7 . .
N10 C15 H15 124.7 . .
O1 V1 O3 121.58(19) . 2_655
O1 V1 O3 121.58(18) . .
O3 V1 O3 116.8(4) 2_655 .
O1 V1 O2 108.21(18) . 2_655
O3 V1 O2 80.3(2) 2_655 2_655
O3 V1 O2 80.9(2) . 2_655
O1 V1 O2 108.21(18) . .
O3 V1 O2 80.9(2) 2_655 .
O3 V1 O2 80.3(2) . .
O2 V1 O2 143.6(4) 2_655 .
O1 V1 Mo2 121.66(4) . .
O3 V1 Mo2 40.21(18) 2_655 .
O3 V1 Mo2 102.36(19) . .
O2 V1 Mo2 115.47(18) 2_655 .
O2 V1 Mo2 40.71(17) . .
O1 V1 Mo2 121.66(4) . 2_655
O3 V1 Mo2 102.36(19) 2_655 2_655
O3 V1 Mo2 40.21(18) . 2_655
O2 V1 Mo2 40.71(17) 2_655 2_655
O2 V1 Mo2 115.47(18) . 2_655
Mo2 V1 Mo2 116.69(7) . 2_655
O1 V1 Mo1 121.32(4) . 2_655
O3 V1 Mo1 40.19(18) 2_655 2_655
O3 V1 Mo1 102.68(19) . 2_655
O2 V1 Mo1 40.20(17) 2_655 2_655
O2 V1 Mo1 116.04(18) . 2_655
Mo2 V1 Mo1 77.99(4) . 2_655
Mo2 V1 Mo1 70.27(3) 2_655 2_655
O1 V1 Mo1 121.32(4) . .
O3 V1 Mo1 102.68(19) 2_655 .
O3 V1 Mo1 40.19(18) . .
O2 V1 Mo1 116.04(18) 2_655 .
O2 V1 Mo1 40.20(17) . .
Mo2 V1 Mo1 70.27(3) . .
Mo2 V1 Mo1 77.99(4) 2_655 .
Mo1 V1 Mo1 117.35(7) 2_655 .
O22 V2 O20 122.78(18) . 2_655
O22 V2 O20 122.78(18) . .
O20 V2 O20 114.4(4) 2_655 .
O22 V2 O19 108.21(17) . 2_655
O20 V2 O19 79.8(2) 2_655 2_655
O20 V2 O19 80.7(2) . 2_655
O22 V2 O19 108.21(17) . .
O20 V2 O19 80.7(2) 2_655 .
O20 V2 O19 79.8(2) . .
O19 V2 O19 143.6(3) 2_655 .
O22 V2 Mo6 121.54(3) . 2_655
O20 V2 Mo6 39.62(17) 2_655 2_655
O20 V2 Mo6 101.76(18) . 2_655
O19 V2 Mo6 40.34(16) 2_655 2_655
O19 V2 Mo6 115.80(17) . 2_655
O22 V2 Mo4 121.72(3) . .
O20 V2 Mo4 40.17(17) 2_655 .
O20 V2 Mo4 101.23(18) . .
O19 V2 Mo4 115.48(18) 2_655 .
O19 V2 Mo4 40.63(16) . .
Mo6 V2 Mo4 77.83(4) 2_655 .
O22 V2 Mo4 121.72(3) . 2_655
O20 V2 Mo4 101.23(18) 2_655 2_655
O20 V2 Mo4 40.17(17) . 2_655
O19 V2 Mo4 40.63(16) 2_655 2_655
O19 V2 Mo4 115.48(18) . 2_655
Mo6 V2 Mo4 70.17(3) 2_655 2_655
Mo4 V2 Mo4 116.55(7) . 2_655
N2 Cu1 N3 175.8(5) . .
N6 Cu2 N7 167.4(6) . .
N10 Cu3 N10 179.997(1) . 5_565
O4 Mo1 O5 104.8(3) . .
O4 Mo1 O6 101.8(3) . .
O5 Mo1 O6 96.6(3) . .
O4 Mo1 O2 100.7(3) . .
O5 Mo1 O2 150.4(3) . .
O6 Mo1 O2 92.8(3) . .
O4 Mo1 O3 99.0(3) . .
O5 Mo1 O3 85.3(3) . .
O6 Mo1 O3 157.9(2) . .
O2 Mo1 O3 75.8(2) . .
O4 Mo1 O7 168.6(3) . .
O5 Mo1 O7 86.4(2) . .
O6 Mo1 O7 74.3(2) . .
O2 Mo1 O7 69.2(2) . .
O3 Mo1 O7 83.8(2) . .
O4 Mo1 V1 100.8(2) . .
O5 Mo1 V1 119.63(19) . .
O6 Mo1 V1 130.01(19) . .
O2 Mo1 V1 39.18(17) . .
O3 Mo1 V1 36.74(16) . .
O7 Mo1 V1 74.88(14) . .
O8 Mo2 O12 104.2(3) . .
O8 Mo2 O9 100.3(3) . .
O12 Mo2 O9 96.4(3) . .
O8 Mo2 O2 100.4(3) . .
O12 Mo2 O2 152.1(2) . .
O9 Mo2 O2 91.9(3) . .
O8 Mo2 O3 100.4(3) . 2_655
O12 Mo2 O3 86.5(3) . 2_655
O9 Mo2 O3 157.7(2) . 2_655
O2 Mo2 O3 76.2(2) . 2_655
O8 Mo2 O7 167.3(3) . .
O12 Mo2 O7 87.7(2) . .
O9 Mo2 O7 73.6(2) . .
O2 Mo2 O7 69.2(2) . .
O3 Mo2 O7 84.4(2) 2_655 .
O8 Mo2 V1 101.7(2) . .
O12 Mo2 V1 121.07(19) . .
O9 Mo2 V1 129.33(18) . .
O2 Mo2 V1 39.41(17) . .
O3 Mo2 V1 36.87(16) 2_655 .
O7 Mo2 V1 75.15(14) . .
O10 Mo3 O11 104.2(3) . .
O10 Mo3 O14 104.1(3) . .
O11 Mo3 O14 84.9(2) . .
O10 Mo3 O9 101.2(3) . .
O11 Mo3 O9 154.7(2) . .
O14 Mo3 O9 89.3(2) . .
O10 Mo3 O6 100.7(3) . .
O11 Mo3 O6 90.1(2) . .
O14 Mo3 O6 155.1(3) . .
O9 Mo3 O6 84.9(3) . .
O10 Mo3 O7 169.2(3) . .
O11 Mo3 O7 83.7(2) . .
O14 Mo3 O7 83.7(2) . .
O9 Mo3 O7 71.1(2) . .
O6 Mo3 O7 71.6(2) . .
O21 Mo4 O14 103.9(3) . .
O21 Mo4 O15 102.1(3) . .
O14 Mo4 O15 96.9(3) . .
O21 Mo4 O19 99.9(3) . .
O14 Mo4 O19 152.0(2) . .
O15 Mo4 O19 92.1(2) . .
O21 Mo4 O20 99.5(3) . 2_655
O14 Mo4 O20 86.0(2) . 2_655
O15 Mo4 O20 156.8(2) . 2_655
O19 Mo4 O20 75.8(2) . 2_655
O21 Mo4 O13 168.2(3) . .
O14 Mo4 O13 87.7(2) . .
O15 Mo4 O13 73.9(2) . .
O19 Mo4 O13 69.5(2) . .
O20 Mo4 O13 83.3(2) 2_655 .
O21 Mo4 V2 100.1(2) . .
O14 Mo4 V2 120.66(17) . .
O15 Mo4 V2 129.48(19) . .
O19 Mo4 V2 39.39(16) . .
O20 Mo4 V2 36.49(16) 2_655 .
O13 Mo4 V2 75.25(14) . .
O17 Mo5 O5 103.2(3) . 2_655
O17 Mo5 O12 102.3(3) . .
O5 Mo5 O12 85.1(3) 2_655 .
O17 Mo5 O16 101.3(3) . .
O5 Mo5 O16 90.5(3) 2_655 .
O12 Mo5 O16 156.3(2) . .
O17 Mo5 O15 101.3(3) . .
O5 Mo5 O15 155.5(2) 2_655 .
O12 Mo5 O15 89.6(3) . .
O16 Mo5 O15 84.9(2) . .
O17 Mo5 O13 170.5(3) . .
O5 Mo5 O13 84.0(2) 2_655 .
O12 Mo5 O13 84.3(2) . .
O16 Mo5 O13 72.2(2) . .
O15 Mo5 O13 71.7(2) . .
O18 Mo6 O11 104.9(3) . 2_655
O18 Mo6 O16 102.3(3) . .
O11 Mo6 O16 96.4(3) 2_655 .
O18 Mo6 O20 99.2(3) . .
O11 Mo6 O20 86.1(2) 2_655 .
O16 Mo6 O20 156.9(2) . .
O18 Mo6 O19 99.3(3) . .
O11 Mo6 O19 151.7(2) 2_655 .
O16 Mo6 O19 92.4(2) . .
O20 Mo6 O19 75.7(2) . .
O18 Mo6 O13 167.8(3) . .
O11 Mo6 O13 87.2(2) 2_655 .
O16 Mo6 O13 74.0(2) . .
O20 Mo6 O13 83.2(2) . .
O19 Mo6 O13 69.5(2) . .
C1 N1 C2 106.6(10) . .
C1 N2 C3 105.9(10) . .
C1 N2 Cu1 127.3(8) . .
C3 N2 Cu1 126.8(8) . .
C4 N3 C5 105.2(10) . .
C4 N3 Cu1 126.4(9) . .
C5 N3 Cu1 128.3(8) . .
C4 N4 C6 105.5(10) . .
N5 C8 C7 106.0(19) . .
N5 C8 H8 127.0 . .
C7 C8 H8 127.0 . .
C9 N6 C7 102.0(15) . .
C9 N6 Cu2 127.8(13) . .
C7 N6 Cu2 129.8(13) . .
C11 N7 C10 108.3(13) . .
C11 N7 Cu2 124.4(10) . .
C10 N7 Cu2 127.0(9) . .
N8 C12 C10 107.0(13) . .
N8 C12 H12 126.5 . .
C10 C12 H12 126.5 . .
N9 C14 C15 107.7(14) . .
N9 C14 H14 126.2 . .
C15 C14 H14 126.2 . .
C13 N10 C15 103.3(13) . .
C13 N10 Cu3 127.9(12) . .
C15 N10 Cu3 128.2(11) . .
V1 O2 Mo1 100.6(3) . .
V1 O2 Mo2 99.9(3) . .
Mo1 O2 Mo2 121.6(3) . .
V1 O3 Mo2 102.9(3) . 2_655
V1 O3 Mo1 103.1(3) . .
Mo2 O3 Mo1 143.6(3) 2_655 .
Mo1 O5 Mo5 156.1(3) . 2_655
Mo1 O6 Mo3 125.0(3) . .
As1 O7 Mo2 123.2(3) . .
As1 O7 Mo1 123.9(3) . .
Mo2 O7 Mo1 96.4(2) . .
As1 O7 Mo3 124.9(3) . .
Mo2 O7 Mo3 89.75(19) . .
Mo1 O7 Mo3 88.94(19) . .
Mo2 O9 Mo3 125.4(3) . .
Mo6 O11 Mo3 155.3(3) 2_655 .
Mo2 O12 Mo5 154.2(3) . .
As1 O13 Mo4 123.5(3) . .
As1 O13 Mo5 125.0(3) . .
Mo4 O13 Mo5 89.61(18) . .
As1 O13 Mo6 123.7(3) . .
Mo4 O13 Mo6 96.2(2) . .
Mo5 O13 Mo6 89.20(17) . .
Mo4 O14 Mo3 155.0(3) . .
Mo4 O15 Mo5 124.6(3) . .
Mo6 O16 Mo5 124.4(3) . .
V2 O19 Mo6 100.3(3) . .
V2 O19 Mo4 100.0(2) . .
Mo6 O19 Mo4 121.3(3) . .
V2 O20 Mo6 104.0(3) . .
V2 O20 Mo4 103.3(3) . 2_655
Mo6 O20 Mo4 144.2(3) . 2_655

loop_
_geom_bond_atom_site_label_1
_geom_bond_atom_site_label_2
_geom_bond_distance
_geom_bond_site_symmetry_2
As1 O13 1.660(5) .
As1 O13 1.660(5) 2_655
As1 O7 1.664(6) 2_655
As1 O7 1.664(6) .
C1 N2 1.315(14) .
C1 N1 1.347(14) .
C1 H1 0.9300 .
C2 C3 1.323(18) .
C2 N1 1.390(16) .
C2 H2 0.9300 .
C3 N2 1.361(15) .
C3 H3 0.9300 .
C4 N3 1.302(15) .
C4 N4 1.331(15) .
C4 H4 0.9300 .
C5 C6 1.345(17) .
C5 N3 1.358(15) .
C5 H5 0.9300 .
C6 N4 1.338(18) .
C6 H6 0.9300 .
C7 N6 1.29(2) .
C7 C8 1.30(2) .
C7 H7 0.9300 .
N5 C8 1.28(2) .
N5 C9 1.33(2) .
C9 N6 1.26(2) .
C9 H9 0.9300 .
C10 N7 1.341(16) .
C10 C12 1.40(2) .
C10 H10 0.9300 .
C11 N7 1.297(17) .
C11 N8 1.32(2) .
C11 H11 0.9300 .
N8 C12 1.29(2) .
C13 N10 1.279(19) .
C13 N9 1.341(18) .
C13 H13 0.9300 .
N9 C14 1.270(19) .
C15 C14 1.31(2) .
C15 N10 1.340(19) .
C15 H15 0.9300 .
V1 O1 1.596(11) .
V1 O3 1.909(6) 2_655
V1 O3 1.909(6) .
V1 O2 1.998(6) 2_655
V1 O2 1.998(6) .
V1 Mo2 3.1002(13) .
V1 Mo2 3.1003(13) 2_655
V1 Mo1 3.1083(13) 2_655
V1 Mo1 3.1084(13) .
V2 O22 1.598(11) .
V2 O20 1.899(6) 2_655
V2 O20 1.899(6) .
V2 O19 2.002(6) 2_655
V2 O19 2.002(6) .
V2 Mo6 3.1042(13) 2_655
V2 Mo4 3.1073(13) .
V2 Mo4 3.1074(13) 2_655
Cu1 N2 1.878(9) .
Cu1 N3 1.881(9) .
Cu2 N6 1.882(11) .
Cu2 N7 1.906(10) .
Cu3 N10 1.864(11) .
Cu3 N10 1.864(11) 5_565
Mo1 O4 1.684(6) .
Mo1 O5 1.826(6) .
Mo1 O6 1.837(6) .
Mo1 O2 2.041(6) .
Mo1 O3 2.059(6) .
Mo1 O7 2.400(6) .
Mo2 O8 1.673(6) .
Mo2 O12 1.816(6) .
Mo2 O9 1.860(6) .
Mo2 O2 2.052(6) .
Mo2 O3 2.053(6) 2_655
Mo2 O7 2.392(5) .
Mo3 O10 1.648(7) .
Mo3 O11 1.950(6) .
Mo3 O14 1.953(6) .
Mo3 O9 1.966(6) .
Mo3 O6 1.974(6) .
Mo3 O7 2.426(6) .
Mo4 O21 1.677(6) .
Mo4 O14 1.831(6) .
Mo4 O15 1.836(6) .
Mo4 O19 2.055(6) .
Mo4 O20 2.060(6) 2_655
Mo4 O13 2.395(5) .
Mo5 O17 1.645(6) .
Mo5 O5 1.945(6) 2_655
Mo5 O12 1.955(6) .
Mo5 O16 1.968(6) .
Mo5 O15 1.976(6) .
Mo5 O13 2.396(5) .
Mo6 O18 1.684(6) .
Mo6 O11 1.832(6) 2_655
Mo6 O16 1.840(6) .
Mo6 O20 2.040(6) .
Mo6 O19 2.042(6) .
Mo6 O13 2.401(5) .
C8 H8 0.9300 .
C12 H12 0.9300 .
C14 H14 0.9300 .
O3 Mo2 2.053(6) 2_655
O5 Mo5 1.945(6) 2_655
O11 Mo6 1.832(6) 2_655
O20 Mo4 2.060(6) 2_655

loop_
_geom_torsion_atom_site_label_1
_geom_torsion_atom_site_label_2
_geom_torsion_atom_site_label_3
_geom_torsion_atom_site_label_4
_geom_torsion
_geom_torsion_site_symmetry_1
_geom_torsion_site_symmetry_4
N1 C2 C3 N2 -1(2) . .
N3 C5 C6 N4 -1.1(16) . .
C8 N5 C9 N6 3(3) . .
N7 C11 N8 C12 1(2) . .
N10 C13 N9 C14 1(3) . .
O1 V1 Mo1 O4 -12.6(2) . .
O3 V1 Mo1 O4 -152.5(3) 2_655 .
O3 V1 Mo1 O4 90.7(4) . .
O2 V1 Mo1 O4 122.2(3) 2_655 .
O2 V1 Mo1 O4 -93.7(4) . .
Mo2 V1 Mo1 O4 -128.3(2) . .
Mo2 V1 Mo1 O4 107.3(2) 2_655 .
Mo1 V1 Mo1 O4 167.4(2) 2_655 .
O1 V1 Mo1 O5 -126.6(2) . .
O3 V1 Mo1 O5 93.5(3) 2_655 .
O3 V1 Mo1 O5 -23.3(4) . .
O2 V1 Mo1 O5 8.2(3) 2_655 .
O2 V1 Mo1 O5 152.2(3) . .
Mo2 V1 Mo1 O5 117.7(2) . .
Mo2 V1 Mo1 O5 -6.7(2) 2_655 .
Mo1 V1 Mo1 O5 53.4(2) 2_655 .
O1 V1 Mo1 O6 103.0(2) . .
O3 V1 Mo1 O6 -37.0(3) 2_655 .
O3 V1 Mo1 O6 -153.8(4) . .
O2 V1 Mo1 O6 -122.3(3) 2_655 .
O2 V1 Mo1 O6 21.8(4) . .
Mo2 V1 Mo1 O6 -12.8(2) . .
Mo2 V1 Mo1 O6 -137.1(2) 2_655 .
Mo1 V1 Mo1 O6 -77.0(2) 2_655 .
O1 V1 Mo1 O2 81.2(3) . .
O3 V1 Mo1 O2 -58.8(3) 2_655 .
O3 V1 Mo1 O2 -175.6(4) . .
O2 V1 Mo1 O2 -144.1(4) 2_655 .
Mo2 V1 Mo1 O2 -34.6(3) . .
Mo2 V1 Mo1 O2 -158.9(3) 2_655 .
Mo1 V1 Mo1 O2 -98.8(3) 2_655 .
O1 V1 Mo1 O3 -103.3(3) . .
O3 V1 Mo1 O3 116.8(4) 2_655 .
O2 V1 Mo1 O3 31.5(3) 2_655 .
O2 V1 Mo1 O3 175.6(4) . .
Mo2 V1 Mo1 O3 141.0(3) . .
Mo2 V1 Mo1 O3 16.6(3) 2_655 .
Mo1 V1 Mo1 O3 76.7(3) 2_655 .
O1 V1 Mo1 O7 156.62(13) . .
O3 V1 Mo1 O7 16.7(2) 2_655 .
O3 V1 Mo1 O7 -100.1(3) . .
O2 V1 Mo1 O7 -68.6(2) 2_655 .
O2 V1 Mo1 O7 75.5(3) . .
Mo2 V1 Mo1 O7 40.88(14) . .
Mo2 V1 Mo1 O7 -83.46(14) 2_655 .
Mo1 V1 Mo1 O7 -23.37(13) 2_655 .
O1 V1 Mo2 O8 11.0(2) . .
O3 V1 Mo2 O8 -91.9(4) 2_655 .
O3 V1 Mo2 O8 150.9(3) . .
O2 V1 Mo2 O8 -123.4(3) 2_655 .
O2 V1 Mo2 O8 92.2(4) . .
Mo2 V1 Mo2 O8 -169.0(2) 2_655 .
Mo1 V1 Mo2 O8 -108.5(2) 2_655 .
Mo1 V1 Mo2 O8 126.4(2) . .
O1 V1 Mo2 O12 125.7(2) . .
O3 V1 Mo2 O12 22.7(4) 2_655 .
O3 V1 Mo2 O12 -94.4(3) . .
O2 V1 Mo2 O12 -8.8(3) 2_655 .
O2 V1 Mo2 O12 -153.2(3) . .
Mo2 V1 Mo2 O12 -54.3(2) 2_655 .
Mo1 V1 Mo2 O12 6.1(2) 2_655 .
Mo1 V1 Mo2 O12 -119.0(2) . .
O1 V1 Mo2 O9 -102.9(2) . .
O3 V1 Mo2 O9 154.2(4) 2_655 .
O3 V1 Mo2 O9 37.0(3) . .
O2 V1 Mo2 O9 122.7(3) 2_655 .
O2 V1 Mo2 O9 -21.7(4) . .
Mo2 V1 Mo2 O9 77.1(2) 2_655 .
Mo1 V1 Mo2 O9 137.6(2) 2_655 .
Mo1 V1 Mo2 O9 12.4(2) . .
O1 V1 Mo2 O2 -81.1(3) . .
O3 V1 Mo2 O2 175.9(4) 2_655 .
O3 V1 Mo2 O2 58.7(3) . .
O2 V1 Mo2 O2 144.4(4) 2_655 .
Mo2 V1 Mo2 O2 98.8(3) 2_655 .
Mo1 V1 Mo2 O2 159.3(3) 2_655 .
Mo1 V1 Mo2 O2 34.2(3) . .
O1 V1 Mo2 O3 102.9(3) . 2_655
O3 V1 Mo2 O3 -117.2(4) . 2_655
O2 V1 Mo2 O3 -31.5(3) 2_655 2_655
O2 V1 Mo2 O3 -175.9(4) . 2_655
Mo2 V1 Mo2 O3 -77.1(3) 2_655 2_655
Mo1 V1 Mo2 O3 -16.6(3) 2_655 2_655
Mo1 V1 Mo2 O3 -141.8(3) . 2_655
O1 V1 Mo2 O7 -156.32(14) . .
O3 V1 Mo2 O7 100.8(3) 2_655 .
O3 V1 Mo2 O7 -16.4(2) . .
O2 V1 Mo2 O7 69.2(2) 2_655 .
O2 V1 Mo2 O7 -75.2(3) . .
Mo2 V1 Mo2 O7 23.68(14) 2_655 .
Mo1 V1 Mo2 O7 84.13(14) 2_655 .
Mo1 V1 Mo2 O7 -41.00(14) . .
O22 V2 Mo4 O21 12.4(2) . .
O20 V2 Mo4 O21 -92.3(3) 2_655 .
O20 V2 Mo4 O21 152.9(3) . .
O19 V2 Mo4 O21 -122.2(3) 2_655 .
O19 V2 Mo4 O21 93.4(3) . .
Mo6 V2 Mo4 O21 -107.3(2) 2_655 .
Mo4 V2 Mo4 O21 -167.6(2) 2_655 .
O22 V2 Mo4 O14 125.3(2) . .
O20 V2 Mo4 O14 20.6(4) 2_655 .
O20 V2 Mo4 O14 -94.2(3) . .
O19 V2 Mo4 O14 -9.2(3) 2_655 .
O19 V2 Mo4 O14 -153.7(3) . .
Mo6 V2 Mo4 O14 5.6(2) 2_655 .
Mo4 V2 Mo4 O14 -54.7(2) 2_655 .
O22 V2 Mo4 O15 -102.6(2) . .
O20 V2 Mo4 O15 152.7(4) 2_655 .
O20 V2 Mo4 O15 37.9(3) . .
O19 V2 Mo4 O15 122.9(3) 2_655 .
O19 V2 Mo4 O15 -21.6(3) . .
Mo6 V2 Mo4 O15 137.7(2) 2_655 .
Mo4 V2 Mo4 O15 77.4(2) 2_655 .
O22 V2 Mo4 O19 -81.0(3) . .
O20 V2 Mo4 O19 174.2(4) 2_655 .
O20 V2 Mo4 O19 59.5(3) . .
O19 V2 Mo4 O19 144.4(3) 2_655 .
Mo6 V2 Mo4 O19 159.3(3) 2_655 .
Mo4 V2 Mo4 O19 99.0(3) 2_655 .
O22 V2 Mo4 O20 104.7(3) . 2_655
O20 V2 Mo4 O20 -114.7(4) . 2_655
O19 V2 Mo4 O20 -29.8(3) 2_655 2_655
O19 V2 Mo4 O20 -174.2(4) . 2_655
Mo6 V2 Mo4 O20 -15.0(3) 2_655 2_655
Mo4 V2 Mo4 O20 -75.3(3) 2_655 2_655
O22 V2 Mo4 O13 -156.50(13) . .
O20 V2 Mo4 O13 98.8(3) 2_655 .
O20 V2 Mo4 O13 -16.0(2) . .
O19 V2 Mo4 O13 68.9(2) 2_655 .
O19 V2 Mo4 O13 -75.5(3) . .
Mo6 V2 Mo4 O13 83.78(13) 2_655 .
Mo4 V2 Mo4 O13 23.50(13) 2_655 .
N2 C1 N1 C2 -0.1(16) . .
C3 C2 N1 C1 0.8(19) . .
N1 C1 N2 C3 -0.6(16) . .
N1 C1 N2 Cu1 -179.8(9) . .
C2 C3 N2 C1 1(2) . .
C2 C3 N2 Cu1 -179.7(12) . .
N3 Cu1 N2 C1 123(5) . .
N3 Cu1 N2 C3 -56(6) . .
N4 C4 N3 C5 -1.6(16) . .
N4 C4 N3 Cu1 -177.8(9) . .
C6 C5 N3 C4 1.7(15) . .
C6 C5 N3 Cu1 177.7(9) . .
N2 Cu1 N3 C4 -119(6) . .
N2 Cu1 N3 C5 65(6) . .
N3 C4 N4 C6 0.9(16) . .
C5 C6 N4 C4 0.2(16) . .
C9 N5 C8 C7 1(3) . .
N6 C7 C8 N5 -5(4) . .
N5 C9 N6 C7 -6(3) . .
N5 C9 N6 Cu2 -178.9(14) . .
C8 C7 N6 C9 7(3) . .
C8 C7 N6 Cu2 179.7(19) . .
N7 Cu2 N6 C9 -123(3) . .
N7 Cu2 N6 C7 66(4) . .
N8 C11 N7 C10 0.6(19) . .
N8 C11 N7 Cu2 174.3(12) . .
C12 C10 N7 C11 -1.8(17) . .
C12 C10 N7 Cu2 -175.2(10) . .
N6 Cu2 N7 C11 86(3) . .
N6 Cu2 N7 C10 -102(3) . .
C11 N8 C12 C10 -2(2) . .
N7 C10 C12 N8 2(2) . .
C13 N9 C14 C15 2(2) . .
N10 C15 C14 N9 -3(2) . .
N9 C13 N10 C15 -2(2) . .
N9 C13 N10 Cu3 169.2(13) . .
C14 C15 N10 C13 3(2) . .
C14 C15 N10 Cu3 -168.1(14) . .
N10 Cu3 N10 C13 26(4) 5_565 .
N10 Cu3 N10 C15 -164(4) 5_565 .
O1 V1 O2 Mo1 -117.30(19) . .
O3 V1 O2 Mo1 122.3(3) 2_655 .
O3 V1 O2 Mo1 2.9(3) . .
O2 V1 O2 Mo1 62.70(18) 2_655 .
Mo2 V1 O2 Mo1 125.0(4) . .
Mo2 V1 O2 Mo1 22.9(3) 2_655 .
Mo1 V1 O2 Mo1 102.4(2) 2_655 .
O1 V1 O2 Mo2 117.70(18) . .
O3 V1 O2 Mo2 -2.7(2) 2_655 .
O3 V1 O2 Mo2 -122.1(3) . .
O2 V1 O2 Mo2 -62.30(18) 2_655 .
Mo2 V1 O2 Mo2 -102.1(2) 2_655 .
Mo1 V1 O2 Mo2 -22.6(3) 2_655 .
Mo1 V1 O2 Mo2 -125.0(4) . .
O4 Mo1 O2 V1 94.0(3) . .
O5 Mo1 O2 V1 -54.9(6) . .
O6 Mo1 O2 V1 -163.5(3) . .
O3 Mo1 O2 V1 -2.7(2) . .
O7 Mo1 O2 V1 -91.4(3) . .
O4 Mo1 O2 Mo2 -157.3(4) . .
O5 Mo1 O2 Mo2 53.7(7) . .
O6 Mo1 O2 Mo2 -54.8(4) . .
O3 Mo1 O2 Mo2 106.0(4) . .
O7 Mo1 O2 Mo2 17.3(3) . .
V1 Mo1 O2 Mo2 108.7(4) . .
O8 Mo2 O2 V1 -95.8(3) . .
O12 Mo2 O2 V1 55.7(6) . .
O9 Mo2 O2 V1 163.3(3) . .
O3 Mo2 O2 V1 2.5(2) 2_655 .
O7 Mo2 O2 V1 91.7(3) . .
O8 Mo2 O2 Mo1 155.1(4) . .
O12 Mo2 O2 Mo1 -53.3(7) . .
O9 Mo2 O2 Mo1 54.3(4) . .
O3 Mo2 O2 Mo1 -106.6(4) 2_655 .
O7 Mo2 O2 Mo1 -17.3(3) . .
V1 Mo2 O2 Mo1 -109.1(4) . .
O1 V1 O3 Mo2 -103.1(2) . 2_655
O3 V1 O3 Mo2 76.9(2) 2_655 2_655
O2 V1 O3 Mo2 2.7(3) 2_655 2_655
O2 V1 O3 Mo2 151.4(3) . 2_655
Mo2 V1 O3 Mo2 116.9(2) . 2_655
Mo1 V1 O3 Mo2 36.7(2) 2_655 2_655
Mo1 V1 O3 Mo2 154.3(4) . 2_655
O1 V1 O3 Mo1 102.6(2) . .
O3 V1 O3 Mo1 -77.4(2) 2_655 .
O2 V1 O3 Mo1 -151.6(3) 2_655 .
O2 V1 O3 Mo1 -2.9(3) . .
Mo2 V1 O3 Mo1 -37.3(2) . .
Mo2 V1 O3 Mo1 -154.3(4) 2_655 .
Mo1 V1 O3 Mo1 -117.6(2) 2_655 .
O4 Mo1 O3 V1 -95.9(3) . .
O5 Mo1 O3 V1 159.8(3) . .
O6 Mo1 O3 V1 63.9(8) . .
O2 Mo1 O3 V1 2.9(3) . .
O7 Mo1 O3 V1 72.9(3) . .
O4 Mo1 O3 Mo2 129.5(5) . 2_655
O5 Mo1 O3 Mo2 25.2(5) . 2_655
O6 Mo1 O3 Mo2 -70.7(9) . 2_655
O2 Mo1 O3 Mo2 -131.7(5) . 2_655
O7 Mo1 O3 Mo2 -61.6(5) . 2_655
V1 Mo1 O3 Mo2 -134.6(7) . 2_655
O4 Mo1 O5 Mo5 -129.9(9) . 2_655
O6 Mo1 O5 Mo5 126.1(9) . 2_655
O2 Mo1 O5 Mo5 18.5(13) . 2_655
O3 Mo1 O5 Mo5 -31.8(9) . 2_655
O7 Mo1 O5 Mo5 52.3(9) . 2_655
V1 Mo1 O5 Mo5 -18.0(10) . 2_655
O4 Mo1 O6 Mo3 173.4(4) . .
O5 Mo1 O6 Mo3 -79.9(4) . .
O2 Mo1 O6 Mo3 71.9(4) . .
O3 Mo1 O6 Mo3 13.8(9) . .
O7 Mo1 O6 Mo3 4.4(3) . .
V1 Mo1 O6 Mo3 58.3(5) . .
O10 Mo3 O6 Mo1 -176.7(4) . .
O11 Mo3 O6 Mo1 78.9(4) . .
O14 Mo3 O6 Mo1 1.0(8) . .
O9 Mo3 O6 Mo1 -76.2(4) . .
O7 Mo3 O6 Mo1 -4.5(3) . .
O13 As1 O7 Mo2 -56.1(4) . .
O13 As1 O7 Mo2 -177.0(3) 2_655 .
O7 As1 O7 Mo2 63.4(3) 2_655 .
O13 As1 O7 Mo1 176.9(3) . .
O13 As1 O7 Mo1 56.0(4) 2_655 .
O7 As1 O7 Mo1 -63.5(3) 2_655 .
O13 As1 O7 Mo3 60.7(4) . .
O13 As1 O7 Mo3 -60.2(4) 2_655 .
O7 As1 O7 Mo3 -179.8(4) 2_655 .
O8 Mo2 O7 As1 -161.5(11) . .
O12 Mo2 O7 As1 38.4(4) . .
O9 Mo2 O7 As1 135.8(4) . .
O2 Mo2 O7 As1 -125.6(4) . .
O3 Mo2 O7 As1 -48.3(4) 2_655 .
V1 Mo2 O7 As1 -84.6(3) . .
O8 Mo2 O7 Mo1 -23.4(13) . .
O12 Mo2 O7 Mo1 176.6(2) . .
O9 Mo2 O7 Mo1 -86.1(2) . .
O2 Mo2 O7 Mo1 12.5(2) . .
O3 Mo2 O7 Mo1 89.9(2) 2_655 .
V1 Mo2 O7 Mo1 53.58(14) . .
O8 Mo2 O7 Mo3 65.5(13) . .
O12 Mo2 O7 Mo3 -94.5(2) . .
O9 Mo2 O7 Mo3 2.8(2) . .
O2 Mo2 O7 Mo3 101.4(2) . .
O3 Mo2 O7 Mo3 178.8(2) 2_655 .
V1 Mo2 O7 Mo3 142.48(16) . .
O4 Mo1 O7 As1 153.2(13) . .
O5 Mo1 O7 As1 -37.7(4) . .
O6 Mo1 O7 As1 -135.6(4) . .
O2 Mo1 O7 As1 125.1(4) . .
O3 Mo1 O7 As1 48.0(4) . .
V1 Mo1 O7 As1 84.3(3) . .
O4 Mo1 O7 Mo2 15.4(15) . .
O5 Mo1 O7 Mo2 -175.5(2) . .
O6 Mo1 O7 Mo2 86.7(3) . .
O2 Mo1 O7 Mo2 -12.6(2) . .
O3 Mo1 O7 Mo2 -89.8(2) . .
V1 Mo1 O7 Mo2 -53.47(14) . .
O4 Mo1 O7 Mo3 -74.2(15) . .
O5 Mo1 O7 Mo3 94.9(2) . .
O6 Mo1 O7 Mo3 -3.0(2) . .
O2 Mo1 O7 Mo3 -102.3(2) . .
O3 Mo1 O7 Mo3 -179.4(2) . .
V1 Mo1 O7 Mo3 -143.11(16) . .
O10 Mo3 O7 As1 -180(100) . .
O11 Mo3 O7 As1 42.5(3) . .
O14 Mo3 O7 As1 -43.0(3) . .
O9 Mo3 O7 As1 -134.4(4) . .
O6 Mo3 O7 As1 134.7(4) . .
O10 Mo3 O7 Mo2 -48.1(15) . .
O11 Mo3 O7 Mo2 174.2(2) . .
O14 Mo3 O7 Mo2 88.7(2) . .
O9 Mo3 O7 Mo2 -2.7(2) . .
O6 Mo3 O7 Mo2 -93.6(2) . .
O10 Mo3 O7 Mo1 48.3(15) . .
O11 Mo3 O7 Mo1 -89.4(2) . .
O14 Mo3 O7 Mo1 -174.9(2) . .
O9 Mo3 O7 Mo1 93.7(2) . .
O6 Mo3 O7 Mo1 2.8(2) . .
O8 Mo2 O9 Mo3 -172.9(4) . .
O12 Mo2 O9 Mo3 81.4(4) . .
O2 Mo2 O9 Mo3 -72.0(4) . .
O3 Mo2 O9 Mo3 -15.0(9) 2_655 .
O7 Mo2 O9 Mo3 -4.3(3) . .
V1 Mo2 O9 Mo3 -58.3(4) . .
O10 Mo3 O9 Mo2 176.5(4) . .
O11 Mo3 O9 Mo2 -2.8(8) . .
O14 Mo3 O9 Mo2 -79.2(4) . .
O6 Mo3 O9 Mo2 76.5(4) . .
O7 Mo3 O9 Mo2 4.3(3) . .
O10 Mo3 O11 Mo6 133.8(8) . 2_655
O14 Mo3 O11 Mo6 30.5(8) . 2_655
O9 Mo3 O11 Mo6 -46.8(12) . 2_655
O6 Mo3 O11 Mo6 -125.1(9) . 2_655
O7 Mo3 O11 Mo6 -53.6(8) . 2_655
O8 Mo2 O12 Mo5 132.6(8) . .
O9 Mo2 O12 Mo5 -125.0(8) . .
O2 Mo2 O12 Mo5 -18.5(12) . .
O3 Mo2 O12 Mo5 32.8(8) 2_655 .
O7 Mo2 O12 Mo5 -51.8(8) . .
V1 Mo2 O12 Mo5 19.3(9) . .
O17 Mo5 O12 Mo2 -133.7(8) . .
O5 Mo5 O12 Mo2 -31.3(8) 2_655 .
O16 Mo5 O12 Mo2 48.6(12) . .
O15 Mo5 O12 Mo2 124.7(8) . .
O13 Mo5 O12 Mo2 53.1(8) . .
O13 As1 O13 Mo4 63.4(3) 2_655 .
O7 As1 O13 Mo4 -177.0(3) 2_655 .
O7 As1 O13 Mo4 -56.2(4) . .
O13 As1 O13 Mo5 -179.7(4) 2_655 .
O7 As1 O13 Mo5 -60.0(4) 2_655 .
O7 As1 O13 Mo5 60.7(4) . .
O13 As1 O13 Mo6 -63.2(3) 2_655 .
O7 As1 O13 Mo6 56.4(4) 2_655 .
O7 As1 O13 Mo6 177.1(3) . .
O21 Mo4 O13 As1 -152.4(11) . .
O14 Mo4 O13 As1 38.1(4) . .
O15 Mo4 O13 As1 136.0(4) . .
O19 Mo4 O13 As1 -125.5(4) . .
O20 Mo4 O13 As1 -48.2(3) 2_655 .
V2 Mo4 O13 As1 -84.5(3) . .
O21 Mo4 O13 Mo5 74.6(13) . .
O14 Mo4 O13 Mo5 -94.9(2) . .
O15 Mo4 O13 Mo5 3.0(2) . .
O19 Mo4 O13 Mo5 101.5(2) . .
O20 Mo4 O13 Mo5 178.8(2) 2_655 .
V2 Mo4 O13 Mo5 142.49(16) . .
O21 Mo4 O13 Mo6 -14.6(13) . .
O14 Mo4 O13 Mo6 175.9(2) . .
O15 Mo4 O13 Mo6 -86.2(2) . .
O19 Mo4 O13 Mo6 12.35(19) . .
O20 Mo4 O13 Mo6 89.6(2) 2_655 .
V2 Mo4 O13 Mo6 53.34(13) . .
O17 Mo5 O13 As1 -178.0(17) . .
O5 Mo5 O13 As1 42.4(3) 2_655 .
O12 Mo5 O13 As1 -43.3(3) . .
O16 Mo5 O13 As1 134.8(4) . .
O15 Mo5 O13 As1 -134.8(4) . .
O17 Mo5 O13 Mo4 -46.1(18) . .
O5 Mo5 O13 Mo4 174.3(2) 2_655 .
O12 Mo5 O13 Mo4 88.7(2) . .
O16 Mo5 O13 Mo4 -93.2(2) . .
O15 Mo5 O13 Mo4 -2.8(2) . .
O17 Mo5 O13 Mo6 50.2(18) . .
O5 Mo5 O13 Mo6 -89.5(2) 2_655 .
O12 Mo5 O13 Mo6 -175.1(2) . .
O16 Mo5 O13 Mo6 3.0(2) . .
O15 Mo5 O13 Mo6 93.4(2) . .
O18 Mo6 O13 As1 150.1(11) . .
O11 Mo6 O13 As1 -38.4(4) 2_655 .
O16 Mo6 O13 As1 -135.9(4) . .
O20 Mo6 O13 As1 48.0(3) . .
O19 Mo6 O13 As1 125.3(4) . .
O18 Mo6 O13 Mo4 12.4(13) . .
O11 Mo6 O13 Mo4 -176.1(2) 2_655 .
O16 Mo6 O13 Mo4 86.4(2) . .
O20 Mo6 O13 Mo4 -89.7(2) . .
O19 Mo6 O13 Mo4 -12.4(2) . .
O18 Mo6 O13 Mo5 -77.2(12) . .
O11 Mo6 O13 Mo5 94.4(2) 2_655 .
O16 Mo6 O13 Mo5 -3.1(2) . .
O20 Mo6 O13 Mo5 -179.2(2) . .
O19 Mo6 O13 Mo5 -101.9(2) . .
O21 Mo4 O14 Mo3 130.5(8) . .
O15 Mo4 O14 Mo3 -125.2(8) . .
O19 Mo4 O14 Mo3 -17.3(12) . .
O20 Mo4 O14 Mo3 31.7(8) 2_655 .
O13 Mo4 O14 Mo3 -51.7(8) . .
V2 Mo4 O14 Mo3 19.6(9) . .
O10 Mo3 O14 Mo4 -134.6(8) . .
O11 Mo3 O14 Mo4 -31.2(8) . .
O9 Mo3 O14 Mo4 124.1(8) . .
O6 Mo3 O14 Mo4 47.8(12) . .
O7 Mo3 O14 Mo4 53.0(8) . .
O21 Mo4 O15 Mo5 -172.9(4) . .
O14 Mo4 O15 Mo5 81.1(4) . .
O19 Mo4 O15 Mo5 -72.4(4) . .
O20 Mo4 O15 Mo5 -15.1(9) 2_655 .
O13 Mo4 O15 Mo5 -4.4(3) . .
V2 Mo4 O15 Mo5 -58.9(4) . .
O17 Mo5 O15 Mo4 177.9(4) . .
O5 Mo5 O15 Mo4 -2.4(9) 2_655 .
O12 Mo5 O15 Mo4 -79.6(4) . .
O16 Mo5 O15 Mo4 77.3(4) . .
O13 Mo5 O15 Mo4 4.5(3) . .
O18 Mo6 O16 Mo5 172.7(4) . .
O11 Mo6 O16 Mo5 -80.5(4) 2_655 .
O20 Mo6 O16 Mo5 14.7(9) . .
O19 Mo6 O16 Mo5 72.6(4) . .
O13 Mo6 O16 Mo5 4.6(3) . .
O17 Mo5 O16 Mo6 -177.6(4) . .
O5 Mo5 O16 Mo6 78.8(4) 2_655 .
O12 Mo5 O16 Mo6 0.1(9) . .
O15 Mo5 O16 Mo6 -77.1(4) . .
O13 Mo5 O16 Mo6 -4.7(3) . .
O22 V2 O19 Mo6 -117.60(18) . .
O20 V2 O19 Mo6 120.8(3) 2_655 .
O20 V2 O19 Mo6 3.7(2) . .
O19 V2 O19 Mo6 62.40(18) 2_655 .
Mo6 V2 O19 Mo6 101.97(19) 2_655 .
Mo4 V2 O19 Mo6 124.6(3) . .
Mo4 V2 O19 Mo6 22.8(3) 2_655 .
O22 V2 O19 Mo4 117.81(17) . .
O20 V2 O19 Mo4 -3.8(2) 2_655 .
O20 V2 O19 Mo4 -120.8(3) . .
O19 V2 O19 Mo4 -62.18(18) 2_655 .
Mo6 V2 O19 Mo4 -22.6(3) 2_655 .
Mo4 V2 O19 Mo4 -101.8(2) 2_655 .
O18 Mo6 O19 V2 93.7(3) . .
O11 Mo6 O19 V2 -55.2(6) 2_655 .
O16 Mo6 O19 V2 -163.5(3) . .
O20 Mo6 O19 V2 -3.5(2) . .
O13 Mo6 O19 V2 -91.5(2) . .
O18 Mo6 O19 Mo4 -157.9(3) . .
O11 Mo6 O19 Mo4 53.3(7) 2_655 .
O16 Mo6 O19 Mo4 -55.0(3) . .
O20 Mo6 O19 Mo4 104.9(3) . .
O13 Mo6 O19 Mo4 17.0(3) . .
O21 Mo4 O19 V2 -93.8(3) . .
O14 Mo4 O19 V2 54.5(6) . .
O15 Mo4 O19 V2 163.5(3) . .
O20 Mo4 O19 V2 3.5(2) 2_655 .
O13 Mo4 O19 V2 91.6(2) . .
O21 Mo4 O19 Mo6 157.6(3) . .
O14 Mo4 O19 Mo6 -54.1(7) . .
O15 Mo4 O19 Mo6 54.9(3) . .
O20 Mo4 O19 Mo6 -105.1(3) 2_655 .
O13 Mo4 O19 Mo6 -17.0(3) . .
V2 Mo4 O19 Mo6 -108.6(4) . .
O22 V2 O20 Mo6 101.4(2) . .
O20 V2 O20 Mo6 -78.6(2) 2_655 .
O19 V2 O20 Mo6 -152.9(3) 2_655 .
O19 V2 O20 Mo6 -3.8(2) . .
Mo6 V2 O20 Mo6 -118.3(2) 2_655 .
Mo4 V2 O20 Mo6 -38.5(2) . .
Mo4 V2 O20 Mo6 -156.7(4) 2_655 .
O22 V2 O20 Mo4 -101.9(2) . 2_655
O20 V2 O20 Mo4 78.1(2) 2_655 2_655
O19 V2 O20 Mo4 3.8(2) 2_655 2_655
O19 V2 O20 Mo4 152.9(3) . 2_655
Mo6 V2 O20 Mo4 38.4(2) 2_655 2_655
Mo4 V2 O20 Mo4 118.1(2) . 2_655
O18 Mo6 O20 V2 -93.6(3) . .
O11 Mo6 O20 V2 161.9(3) 2_655 .
O16 Mo6 O20 V2 64.6(7) . .
O19 Mo6 O20 V2 3.8(2) . .
O13 Mo6 O20 V2 74.3(3) . .
O18 Mo6 O20 Mo4 127.7(5) . 2_655
O11 Mo6 O20 Mo4 23.2(5) 2_655 2_655
O16 Mo6 O20 Mo4 -74.1(8) . 2_655
O19 Mo6 O20 Mo4 -135.0(6) . 2_655
O13 Mo6 O20 Mo4 -64.4(5) . 2_655
